data_7114004
loop_
_publ_author_name
'Avent, Anthony G.'
'Khvostov, Alexei V.'
'Hitchcock, Peter B.'
'Lappert, Michael F.'

_publ_section_title
;
 Unusual crystalline heterobimetallic trinuclear \b-diketiminates
 [Yb{L(&#x00B5;-Li(thf)}2] and
 [Yb{L&#x2032;(&#x00B5;-Li(thf)}2]&#x00B7;thf [L, L&#x2032; =
 {N(SiMe3)C(R)}2CH, R = Ph, C6H4Ph-4]Electonic supplementary information
 (ESI) available: NOE data for 1 and NMR data for 2. See
 http://www.rsc.org/suppdata/cc/b2/b203321f/
;
_journal_issue 13
_journal_name_full 'Chemical Communications'
_journal_page_first 1410
_journal_paper_doi 10.1039/b203321f
_journal_year 2002
_chemical_compound_source 'synthesis as described'
_chemical_formula_moiety
;
(C74 H90 Li2 N4 O2 Si4 Yb1)(C4 H10 O1)
;
_chemical_formula_sum 'C78 H100 Li2 N4 O3 Si4 Yb'
_chemical_formula_weight 1440.9
_chemical_name_common
;
[Yb{Me3SiNC(C6H4Ph)CHC(C6H4Ph)NSiMe3}2(Li(thf)}2].(Et2O)
;
_space_group_IT_number 2
_symmetry_cell_setting triclinic
_symmetry_Int_Tables_number 2
_symmetry_space_group_name_Hall '-P 1'
_symmetry_space_group_name_H-M 'P -1'
_atom_sites_solution_hydrogens geom
_atom_sites_solution_primary direct
_atom_sites_solution_secondary difmap
_audit_conform_dict_location ftp://ftp.iucr.org/cifdics/cif_core.dic
_audit_conform_dict_name cif_core.dic
_audit_conform_dict_version 2.1
_audit_creation_date 2001-08-07T11:48:36-00:00
_audit_creation_method 'WinGX routine CIF_UPDATE'
_cell_angle_alpha 63.695(2)
_cell_angle_beta 82.531(3)
_cell_angle_gamma 84.167(3)
_cell_formula_units_Z 2
_cell_length_a 15.4776(6)
_cell_length_b 16.1498(9)
_cell_length_c 17.3031(10)
_cell_measurement_reflns_used 13882
_cell_measurement_temperature 173(2)
_cell_measurement_theta_max 25.028
_cell_measurement_theta_min 3.705
_cell_measurement_wavelength 0.71073
_cell_volume 3839.6(3)
_computing_cell_refinement 'HKL Scalepack (Otwinowski & Minor 1997)'
_computing_data_reduction 'HKL Denzo and Scalepack (Otwinowski & Minor 1997)'
_computing_molecular_graphics 'Ortep-3 for Windows (Farrugia, 1997)'
_computing_publication_material 'WinGX publication routines (Farrugia, 1999)'
_computing_structure_refinement 'SHELXL-97 (Sheldrick, 1997)'
_computing_structure_solution 'SHELXS-97( (Sheldrick, 1997)'
_diffrn_ambient_temperature 173(2)
_diffrn_measured_fraction_theta_full 0.991
_diffrn_measured_fraction_theta_max 0.991
_diffrn_measurement_device KappaCCD
_diffrn_measurement_method CCD
_diffrn_radiation_monochromator graphite
_diffrn_radiation_probe x-ray
_diffrn_radiation_type MoK\a
_diffrn_radiation_wavelength 0.71073
_diffrn_reflns_av_R_equivalents 0.0616
_diffrn_reflns_av_unetI/netI 0.1115
_diffrn_reflns_limit_h_max 15
_diffrn_reflns_limit_h_min -18
_diffrn_reflns_limit_k_max 17
_diffrn_reflns_limit_k_min -19
_diffrn_reflns_limit_l_max 18
_diffrn_reflns_limit_l_min -20
_diffrn_reflns_number 21885
_diffrn_reflns_theta_full 25.05
_diffrn_reflns_theta_max 25.05
_diffrn_reflns_theta_min 3.73
_exptl_absorpt_coefficient_mu 1.327
_exptl_absorpt_correction_T_max 0.741
_exptl_absorpt_correction_T_min 0.690
_exptl_absorpt_correction_type multi-scan
_exptl_absorpt_process_details
;
[c.f. r.h. blessing, acta cryst. (1995), a51, 33-38]
;
_exptl_crystal_colour black
_exptl_crystal_density_diffrn 1.246
_exptl_crystal_density_method 'not measured'
_exptl_crystal_description prism
_exptl_crystal_F_000 1504
_exptl_crystal_size_max 0.2
_exptl_crystal_size_mid 0.1
_exptl_crystal_size_min 0.1
_refine_diff_density_max 1.276
_refine_diff_density_min -0.934
_refine_diff_density_rms 0.125
_refine_ls_extinction_method none
_refine_ls_goodness_of_fit_ref 1.069
_refine_ls_hydrogen_treatment riding
_refine_ls_matrix_type full
_refine_ls_number_parameters 804
_refine_ls_number_reflns 13492
_refine_ls_number_restraints 3
_refine_ls_restrained_S_all 1.069
_refine_ls_R_factor_all 0.0929
_refine_ls_R_factor_gt 0.0601
_refine_ls_shift/su_max 0.001
_refine_ls_shift/su_mean 0
_refine_ls_structure_factor_coef Fsqd
_refine_ls_weighting_details 'calc w=1/[\s^2^(Fo^2^)+(0.0305P)^2^+5.7912P] where P=(Fo^2^+2Fc^2^)/3'
_refine_ls_weighting_scheme calc
_refine_ls_wR_factor_gt 0.1122
_refine_ls_wR_factor_ref 0.1253
_reflns_number_gt 10056
_reflns_number_total 13492
_reflns_threshold_expression >2sigma(I)
_cod_data_source_file b203321f.txt
_cod_data_source_block jul2601-mfl-2
_cod_original_sg_symbol_H-M P-1
_cod_database_code 7114004

loop_
_symmetry_equiv_pos_as_xyz
'x, y, z'
'-x, -y, -z'

loop_
_atom_site_label
_atom_site_type_symbol
_atom_site_fract_x
_atom_site_fract_y
_atom_site_fract_z
_atom_site_U_iso_or_equiv
_atom_site_adp_type
_atom_site_occupancy
_atom_site_symmetry_multiplicity
_atom_site_calc_flag
_atom_site_refinement_flags
Yb Yb 0.219875(16) 0.20686(2) 0.210373(18) 0.02680(10) Uani 1 1 d .
Li1 Li 0.0216(6) 0.2323(8) 0.2563(7) 0.040(3) Uani 1 1 d .
Li2 Li 0.4160(6) 0.1739(9) 0.2358(8) 0.046(3) Uani 1 1 d .
Si1 Si 0.02317(11) 0.08054(13) 0.21501(12) 0.0344(4) Uani 1 1 d .
Si2 Si 0.09490(11) 0.32178(14) 0.34764(11) 0.0360(5) Uani 1 1 d .
Si3 Si 0.34056(12) 0.06954(14) 0.41191(12) 0.0393(5) Uani 1 1 d .
Si4 Si 0.41532(11) 0.34858(13) 0.07403(12) 0.0377(5) Uani 1 1 d .
O1 O -0.0905(3) 0.3007(4) 0.2313(3) 0.0511(13) Uani 1 1 d .
O2 O 0.5314(3) 0.1199(4) 0.2306(3) 0.0588(15) Uani 1 1 d .
N1 N 0.0871(3) 0.1729(3) 0.1872(3) 0.0277(12) Uani 1 1 d .
N2 N 0.1260(3) 0.2971(3) 0.2607(3) 0.0293(12) Uani 1 1 d .
N3 N 0.3119(3) 0.1047(3) 0.3088(3) 0.0279(12) Uani 1 1 d .
N4 N 0.3537(3) 0.2527(3) 0.1312(3) 0.0299(12) Uani 1 1 d .
C1 C 0.1040(3) 0.2510(4) 0.1071(4) 0.0257(14) Uani 1 1 d .
C2 C 0.1241(3) 0.3357(4) 0.1051(4) 0.0260(14) Uani 1 1 d .
H2 H 0.13 0.3852 0.0486 0.031 Uiso 1 1 calc R
C3 C 0.1372(4) 0.3602(4) 0.1723(4) 0.0292(14) Uani 1 1 d .
C4 C -0.0181(5) 0.0478(5) 0.3321(4) 0.055(2) Uani 1 1 d .
H4A H -0.047 0.1021 0.3375 0.083 Uiso 1 1 calc R
H4B H 0.0312 0.0252 0.3678 0.083 Uiso 1 1 calc R
H4C H -0.0597 -0.001 0.3517 0.083 Uiso 1 1 calc R
C5 C -0.0727(4) 0.1158(5) 0.1486(5) 0.055(2) Uani 1 1 d .
H5A H -0.1016 0.1725 0.149 0.083 Uiso 1 1 calc R
H5B H -0.114 0.0663 0.1733 0.083 Uiso 1 1 calc R
H5C H -0.0524 0.1269 0.0889 0.083 Uiso 1 1 calc R
C6 C 0.0763(4) -0.0265(5) 0.2127(5) 0.0477(18) Uani 1 1 d .
H6A H 0.1263 -0.0461 0.2473 0.072 Uiso 1 1 calc R
H6B H 0.0963 -0.0146 0.1528 0.072 Uiso 1 1 calc R
H6C H 0.0344 -0.0754 0.2369 0.072 Uiso 1 1 calc R
C7 C 0.0211(4) 0.2275(6) 0.4234(4) 0.054(2) Uani 1 1 d .
H7A H 0.053 0.1674 0.4403 0.081 Uiso 1 1 calc R
H7B H -0.0296 0.2289 0.3942 0.081 Uiso 1 1 calc R
H7C H 0.0015 0.2371 0.4751 0.081 Uiso 1 1 calc R
C8 C 0.0289(4) 0.4331(5) 0.3198(5) 0.055(2) Uani 1 1 d .
H8A H 0.0645 0.4847 0.28 0.083 Uiso 1 1 calc R
H8B H 0.0097 0.4405 0.3728 0.083 Uiso 1 1 calc R
H8C H -0.0223 0.4325 0.2921 0.083 Uiso 1 1 calc R
C9 C 0.1861(4) 0.3180(5) 0.4103(4) 0.0446(18) Uani 1 1 d .
H9A H 0.2204 0.2595 0.4254 0.067 Uiso 1 1 calc R
H9B H 0.162 0.323 0.4634 0.067 Uiso 1 1 calc R
H9C H 0.2236 0.3697 0.3751 0.067 Uiso 1 1 calc R
C10 C 0.1042(3) 0.2456(4) 0.0246(4) 0.0235(13) Uani 1 1 d .
C11 C 0.0788(4) 0.3211(4) -0.0515(4) 0.0307(15) Uani 1 1 d .
H11 H 0.0621 0.3789 -0.0506 0.037 Uiso 1 1 calc R
C12 C 0.0778(4) 0.3126(5) -0.1272(4) 0.0372(16) Uani 1 1 d .
H12 H 0.0604 0.3651 -0.1771 0.045 Uiso 1 1 calc R
C13 C 0.1012(4) 0.2306(4) -0.1333(4) 0.0315(15) Uani 1 1 d .
C14 C 0.1287(4) 0.1564(4) -0.0581(4) 0.0345(15) Uani 1 1 d .
H14 H 0.1478 0.0994 -0.06 0.041 Uiso 1 1 calc R
C15 C 0.1290(4) 0.1635(4) 0.0177(4) 0.0354(16) Uani 1 1 d .
H15 H 0.1466 0.1107 0.0673 0.042 Uiso 1 1 calc R
C16 C 0.0999(4) 0.2195(4) -0.2146(4) 0.0353(16) Uani 1 1 d .
C17 C 0.0391(4) 0.2690(5) -0.2728(4) 0.0433(17) Uani 1 1 d .
H17 H -0.0019 0.3115 -0.262 0.052 Uiso 1 1 calc R
C18 C 0.0383(5) 0.2563(5) -0.3473(5) 0.056(2) Uani 1 1 d .
H18 H -0.0026 0.2912 -0.3877 0.067 Uiso 1 1 calc R
C19 C 0.0964(5) 0.1935(5) -0.3628(5) 0.052(2) Uani 1 1 d .
H19 H 0.0947 0.1838 -0.4129 0.063 Uiso 1 1 calc R
C20 C 0.1558(5) 0.1457(6) -0.3056(5) 0.055(2) Uani 1 1 d .
H20 H 0.1968 0.1034 -0.3166 0.066 Uiso 1 1 calc R
C21 C 0.1580(4) 0.1573(5) -0.2327(4) 0.0465(19) Uani 1 1 d .
H21 H 0.1999 0.1223 -0.1935 0.056 Uiso 1 1 calc R
C22 C 0.1635(4) 0.4547(4) 0.1470(4) 0.0305(15) Uani 1 1 d .
C23 C 0.1265(4) 0.5317(4) 0.0819(4) 0.0315(15) Uani 1 1 d .
H23 H 0.086 0.5231 0.0496 0.038 Uiso 1 1 calc R
C24 C 0.1467(4) 0.6207(5) 0.0628(4) 0.0361(16) Uani 1 1 d .
H24 H 0.1194 0.6713 0.0178 0.043 Uiso 1 1 calc R
C25 C 0.2062(4) 0.6385(4) 0.1074(4) 0.0295(14) Uani 1 1 d .
C26 C 0.2456(4) 0.5602(4) 0.1723(4) 0.0327(15) Uani 1 1 d .
H26 H 0.2873 0.5682 0.2038 0.039 Uiso 1 1 calc R
C27 C 0.2241(4) 0.4725(5) 0.1901(4) 0.0331(15) Uani 1 1 d .
H27 H 0.2519 0.4214 0.2341 0.04 Uiso 1 1 calc R
C28 C 0.2248(4) 0.7336(5) 0.0885(4) 0.0370(16) Uani 1 1 d .
C29 C 0.3080(4) 0.7569(5) 0.0923(4) 0.0442(18) Uani 1 1 d .
H29 H 0.3536 0.7102 0.1091 0.053 Uiso 1 1 calc R
C30 C 0.3249(5) 0.8471(5) 0.0720(5) 0.053(2) Uani 1 1 d .
H30 H 0.382 0.8618 0.0747 0.063 Uiso 1 1 calc R
C31 C 0.2594(5) 0.9158(6) 0.0478(5) 0.058(2) Uani 1 1 d .
H31 H 0.2713 0.9779 0.0331 0.069 Uiso 1 1 calc R
C32 C 0.1767(5) 0.8933(5) 0.0452(5) 0.0516(19) Uani 1 1 d .
H32 H 0.1311 0.9401 0.0293 0.062 Uiso 1 1 calc R
C33 C 0.1594(4) 0.8035(5) 0.0654(4) 0.0437(17) Uani 1 1 d .
H33 H 0.102 0.7891 0.0635 0.052 Uiso 1 1 calc R
C34 C 0.3049(3) 0.0521(4) 0.2634(4) 0.0298(15) Uani 1 1 d .
C35 C 0.3206(3) 0.0923(4) 0.1703(4) 0.0274(14) Uani 1 1 d .
H35 H 0.3162 0.0503 0.1463 0.033 Uiso 1 1 calc R
C36 C 0.3412(3) 0.1822(4) 0.1080(4) 0.0295(14) Uani 1 1 d .
C37 C 0.4150(5) -0.0369(5) 0.4487(5) 0.056(2) Uani 1 1 d .
H37A H 0.3844 -0.0891 0.4529 0.084 Uiso 1 1 calc R
H37B H 0.4329 -0.0506 0.5056 0.084 Uiso 1 1 calc R
H37C H 0.4667 -0.0266 0.407 0.084 Uiso 1 1 calc R
C38 C 0.2487(5) 0.0510(6) 0.4997(5) 0.063(2) Uani 1 1 d .
H38A H 0.2084 0.1057 0.482 0.095 Uiso 1 1 calc R
H38B H 0.2724 0.0407 0.5533 0.095 Uiso 1 1 calc R
H38C H 0.2173 -0.0032 0.5097 0.095 Uiso 1 1 calc R
C39 C 0.4021(4) 0.1679(5) 0.4053(5) 0.0497(19) Uani 1 1 d .
H39A H 0.3643 0.2245 0.3862 0.075 Uiso 1 1 calc R
H39B H 0.4539 0.1773 0.3637 0.075 Uiso 1 1 calc R
H39C H 0.42 0.153 0.4624 0.075 Uiso 1 1 calc R
C40 C 0.5136(4) 0.3239(5) 0.0104(5) 0.056(2) Uani 1 1 d .
H40A H 0.4949 0.3101 -0.0344 0.083 Uiso 1 1 calc R
H40B H 0.5479 0.2707 0.0493 0.083 Uiso 1 1 calc R
H40C H 0.5495 0.3781 -0.0169 0.083 Uiso 1 1 calc R
C41 C 0.4540(4) 0.3744(5) 0.1588(5) 0.0515(19) Uani 1 1 d .
H41A H 0.4848 0.3194 0.1994 0.077 Uiso 1 1 calc R
H41B H 0.4037 0.392 0.1901 0.077 Uiso 1 1 calc R
H41C H 0.4935 0.4255 0.1311 0.077 Uiso 1 1 calc R
C42 C 0.3572(4) 0.4572(5) 0.0000(4) 0.0466(18) Uani 1 1 d .
H42A H 0.3356 0.4472 -0.0459 0.07 Uiso 1 1 calc R
H42B H 0.3977 0.5075 -0.026 0.07 Uiso 1 1 calc R
H42C H 0.308 0.4736 0.0331 0.07 Uiso 1 1 calc R
C43 C 0.2793(3) -0.0447(4) 0.3075(4) 0.0288(14) Uani 1 1 d .
C44 C 0.2249(4) -0.0779(5) 0.3849(4) 0.0394(17) Uani 1 1 d .
H44 H 0.2035 -0.0372 0.4101 0.047 Uiso 1 1 calc R
C45 C 0.2015(4) -0.1692(5) 0.4256(4) 0.0416(17) Uani 1 1 d .
H45 H 0.1655 -0.1901 0.4789 0.05 Uiso 1 1 calc R
C46 C 0.2290(4) -0.2307(5) 0.3909(4) 0.0389(16) Uani 1 1 d .
C47 C 0.2834(4) -0.1977(5) 0.3139(5) 0.0436(18) Uani 1 1 d .
H47 H 0.3039 -0.2384 0.2886 0.052 Uiso 1 1 calc R
C48 C 0.3084(4) -0.1077(5) 0.2735(4) 0.0411(17) Uani 1 1 d .
H48 H 0.3462 -0.0881 0.2215 0.049 Uiso 1 1 calc R
C49 C 0.2030(4) -0.3272(5) 0.4333(5) 0.0494(19) Uani 1 1 d .
C50 C 0.1955(6) -0.3773(5) 0.5221(6) 0.073(3) Uani 1 1 d .
H50 H 0.2083 -0.3496 0.5573 0.087 Uiso 1 1 calc R
C51 C 0.1693(7) -0.4685(7) 0.5608(8) 0.104(4) Uani 1 1 d .
H51 H 0.1654 -0.503 0.622 0.125 Uiso 1 1 calc R
C52 C 0.1487(7) -0.5087(7) 0.5088(11) 0.118(6) Uani 1 1 d .
H52 H 0.1295 -0.57 0.5345 0.142 Uiso 1 1 calc R
C53 C 0.1565(8) -0.4589(8) 0.4208(11) 0.123(5) Uani 1 1 d .
H53 H 0.1447 -0.4862 0.3848 0.147 Uiso 1 1 calc R
C54 C 0.1814(6) -0.3701(6) 0.3850(7) 0.080(3) Uani 1 1 d .
H54 H 0.1842 -0.3358 0.3238 0.096 Uiso 1 1 calc R
C55 C 0.3497(4) 0.1982(4) 0.0164(4) 0.0323(15) Uani 1 1 d .
C56 C 0.3176(4) 0.2782(4) -0.0481(4) 0.0336(15) Uani 1 1 d .
H56 H 0.2873 0.3238 -0.0328 0.04 Uiso 1 1 calc R
C57 C 0.3277(4) 0.2950(5) -0.1346(4) 0.0377(16) Uani 1 1 d .
H57 H 0.3038 0.3509 -0.1767 0.045 Uiso 1 1 calc R
C58 C 0.3728(4) 0.2307(5) -0.1605(4) 0.0364(16) Uani 1 1 d .
C59 C 0.4046(4) 0.1491(5) -0.0958(4) 0.0392(16) Uani 1 1 d .
H59 H 0.4348 0.1034 -0.1109 0.047 Uiso 1 1 calc R
C60 C 0.3931(4) 0.1335(5) -0.0105(4) 0.0377(16) Uani 1 1 d .
H60 H 0.4154 0.0768 0.0319 0.045 Uiso 1 1 calc R
C61 C 0.3872(4) 0.2486(5) -0.2534(5) 0.0443(18) Uani 1 1 d .
C62 C 0.3256(5) 0.2970(6) -0.3102(5) 0.055(2) Uani 1 1 d .
H62 H 0.2734 0.3208 -0.2902 0.066 Uiso 1 1 calc R
C63 C 0.3384(6) 0.3117(7) -0.3961(6) 0.076(3) Uani 1 1 d .
H63 H 0.2944 0.3433 -0.434 0.091 Uiso 1 1 calc R
C64 C 0.4161(7) 0.2799(7) -0.4266(6) 0.075(3) Uani 1 1 d .
H64 H 0.4256 0.2906 -0.4855 0.09 Uiso 1 1 calc R
C65 C 0.4783(6) 0.2336(6) -0.3717(6) 0.076(3) Uani 1 1 d .
H65 H 0.5313 0.2116 -0.3924 0.091 Uiso 1 1 calc R
C66 C 0.4646(5) 0.2181(5) -0.2850(5) 0.057(2) Uani 1 1 d .
H66 H 0.5087 0.1864 -0.2473 0.068 Uiso 1 1 calc R
C67 C -0.1778(5) 0.2768(7) 0.2691(6) 0.092(3) Uani 1 1 d .
H67A H -0.1876 0.2778 0.3264 0.111 Uiso 1 1 calc R
H67B H -0.1891 0.2144 0.2763 0.111 Uiso 1 1 calc R
C68 C -0.2353(7) 0.3487(9) 0.2069(10) 0.157(6) Uani 1 1 d .
H68A H -0.2899 0.361 0.2377 0.188 Uiso 1 1 calc R
H68B H -0.2502 0.3291 0.1637 0.188 Uiso 1 1 calc R
C69 C -0.1821(6) 0.4326(8) 0.1642(8) 0.122(4) Uani 1 1 d .
H69A H -0.2012 0.4755 0.1067 0.146 Uiso 1 1 calc R
H69B H -0.1844 0.4658 0.2007 0.146 Uiso 1 1 calc R
C70 C -0.0936(5) 0.3895(6) 0.1565(5) 0.072(3) Uani 1 1 d .
H70A H -0.084 0.3816 0.1024 0.086 Uiso 1 1 calc R
H70B H -0.0481 0.4287 0.1558 0.086 Uiso 1 1 calc R
C71 C 0.6131(5) 0.1413(8) 0.2459(8) 0.101(4) Uani 1 1 d .
H71A H 0.6138 0.1265 0.3078 0.121 Uiso 1 1 calc R
H71B H 0.6235 0.2078 0.2108 0.121 Uiso 1 1 calc R
C72 C 0.6785(6) 0.0856(10) 0.2213(12) 0.171(7) Uani 1 1 d .
H72A H 0.712 0.125 0.1664 0.205 Uiso 1 1 calc R
H72B H 0.7196 0.056 0.2665 0.205 Uiso 1 1 calc R
C73 C 0.6386(6) 0.0173(9) 0.2108(9) 0.126(5) Uani 1 1 d .
H73A H 0.6437 -0.0431 0.262 0.152 Uiso 1 1 calc R
H73B H 0.666 0.0106 0.1588 0.152 Uiso 1 1 calc R
C74 C 0.5469(5) 0.0493(7) 0.2011(7) 0.092(3) Uani 1 1 d .
H74A H 0.5352 0.0744 0.1396 0.11 Uiso 1 1 calc R
H74B H 0.5084 -0.0025 0.236 0.11 Uiso 1 1 calc R
O3 O 0.4752(13) 0.5506(13) -0.3350(13) 0.329(9) Uiso 1 1 d D
C75 C 0.5846(14) 0.4546(16) -0.3351(15) 0.288(11) Uiso 1 1 d D
H75A H 0.6008 0.3948 -0.3362 0.432 Uiso 1 1 calc R
H75B H 0.5775 0.4463 -0.275 0.432 Uiso 1 1 calc R
H75C H 0.6305 0.4979 -0.368 0.432 Uiso 1 1 calc R
C76 C 0.4975(15) 0.4937(16) -0.3764(16) 0.280(12) Uiso 1 1 d D
H76A H 0.5061 0.5289 -0.4402 0.336 Uiso 1 1 calc R
H76B H 0.4552 0.4454 -0.3601 0.336 Uiso 1 1 calc R
C77 C 0.3998(14) 0.5888(19) -0.376(2) 0.345(15) Uiso 1 1 d D
H77A H 0.3488 0.5594 -0.3355 0.414 Uiso 1 1 calc R
H77B H 0.4012 0.5743 -0.4262 0.414 Uiso 1 1 calc R
C78 C 0.3877(13) 0.6950(17) -0.4085(15) 0.279(11) Uiso 1 1 d D
H78A H 0.3285 0.7155 -0.4255 0.419 Uiso 1 1 calc R
H78B H 0.4301 0.7256 -0.4584 0.419 Uiso 1 1 calc R
H78C H 0.397 0.7111 -0.3619 0.419 Uiso 1 1 calc R

loop_
_atom_site_aniso_label
_atom_site_aniso_U_11
_atom_site_aniso_U_22
_atom_site_aniso_U_33
_atom_site_aniso_U_23
_atom_site_aniso_U_13
_atom_site_aniso_U_12
Yb 0.02483(14) 0.02683(16) 0.02881(16) -0.01225(12) -0.00372(10) 0.00053(10)
Li1 0.021(5) 0.060(8) 0.048(7) -0.032(6) -0.003(4) -0.002(5)
Li2 0.024(5) 0.061(8) 0.054(8) -0.024(7) -0.010(5) 0.004(5)
Si1 0.0338(9) 0.0337(11) 0.0351(11) -0.0135(9) -0.0027(7) -0.0076(8)
Si2 0.0355(10) 0.0460(12) 0.0308(11) -0.0215(10) -0.0020(7) 0.0005(9)
Si3 0.0448(11) 0.0366(12) 0.0397(12) -0.0175(10) -0.0187(8) 0.0070(9)
Si4 0.0319(10) 0.0353(11) 0.0468(12) -0.0200(10) 0.0064(8) -0.0081(8)
O1 0.035(3) 0.063(4) 0.053(3) -0.025(3) -0.002(2) 0.005(2)
O2 0.033(3) 0.064(4) 0.086(4) -0.040(3) -0.011(2) 0.007(2)
N1 0.031(3) 0.027(3) 0.026(3) -0.012(2) -0.003(2) -0.002(2)
N2 0.039(3) 0.025(3) 0.023(3) -0.009(2) -0.001(2) -0.003(2)
N3 0.031(3) 0.024(3) 0.030(3) -0.013(3) -0.006(2) 0.002(2)
N4 0.028(3) 0.030(3) 0.038(3) -0.021(3) -0.002(2) -0.003(2)
C1 0.026(3) 0.021(3) 0.025(3) -0.007(3) -0.002(2) 0.002(3)
C2 0.028(3) 0.021(3) 0.027(3) -0.010(3) -0.001(2) 0.001(3)
C3 0.030(3) 0.029(4) 0.034(4) -0.020(3) 0.000(3) -0.002(3)
C4 0.065(5) 0.055(5) 0.043(5) -0.018(4) 0.007(4) -0.021(4)
C5 0.041(4) 0.060(5) 0.061(5) -0.020(4) -0.016(3) -0.009(4)
C6 0.053(4) 0.032(4) 0.051(5) -0.012(4) 0.005(3) -0.015(3)
C7 0.046(4) 0.080(6) 0.034(4) -0.024(4) 0.006(3) -0.018(4)
C8 0.051(4) 0.075(6) 0.048(5) -0.037(5) -0.006(3) 0.016(4)
C9 0.048(4) 0.056(5) 0.034(4) -0.022(4) -0.007(3) -0.007(4)
C10 0.024(3) 0.024(3) 0.023(3) -0.009(3) -0.007(2) 0.001(2)
C11 0.034(3) 0.023(4) 0.037(4) -0.015(3) -0.009(3) 0.007(3)
C12 0.043(4) 0.031(4) 0.031(4) -0.007(3) -0.012(3) 0.001(3)
C13 0.036(3) 0.029(4) 0.029(4) -0.012(3) -0.006(3) -0.002(3)
C14 0.046(4) 0.026(4) 0.030(4) -0.012(3) -0.003(3) 0.003(3)
C15 0.040(4) 0.031(4) 0.033(4) -0.010(3) -0.008(3) -0.001(3)
C16 0.039(4) 0.033(4) 0.028(4) -0.005(3) -0.002(3) -0.013(3)
C17 0.056(4) 0.041(4) 0.034(4) -0.015(4) -0.017(3) 0.001(3)
C18 0.072(5) 0.050(5) 0.043(5) -0.010(4) -0.023(4) -0.014(4)
C19 0.074(5) 0.051(5) 0.033(4) -0.017(4) -0.001(4) -0.022(4)
C20 0.069(5) 0.060(6) 0.044(5) -0.033(4) -0.001(4) -0.001(4)
C21 0.051(4) 0.053(5) 0.036(4) -0.020(4) -0.005(3) 0.005(4)
C22 0.026(3) 0.034(4) 0.036(4) -0.020(3) -0.002(3) 0.002(3)
C23 0.037(3) 0.027(4) 0.032(4) -0.015(3) -0.007(3) 0.003(3)
C24 0.038(4) 0.031(4) 0.037(4) -0.013(3) -0.006(3) 0.004(3)
C25 0.034(3) 0.029(4) 0.029(4) -0.016(3) 0.002(3) -0.002(3)
C26 0.031(3) 0.036(4) 0.037(4) -0.021(3) -0.008(3) -0.001(3)
C27 0.033(3) 0.034(4) 0.033(4) -0.016(3) -0.004(3) 0.006(3)
C28 0.047(4) 0.031(4) 0.037(4) -0.018(3) -0.003(3) -0.005(3)
C29 0.042(4) 0.040(5) 0.051(5) -0.021(4) 0.005(3) -0.010(3)
C30 0.054(5) 0.052(5) 0.058(5) -0.028(4) 0.005(4) -0.019(4)
C31 0.085(6) 0.043(5) 0.056(5) -0.029(4) 0.002(4) -0.024(5)
C32 0.072(5) 0.027(4) 0.058(5) -0.019(4) -0.012(4) -0.003(4)
C33 0.055(4) 0.030(4) 0.047(5) -0.016(4) -0.011(3) -0.004(3)
C34 0.023(3) 0.031(4) 0.035(4) -0.015(3) -0.001(3) 0.001(3)
C35 0.025(3) 0.025(4) 0.037(4) -0.019(3) -0.001(3) -0.001(3)
C36 0.027(3) 0.030(4) 0.035(4) -0.016(3) -0.004(3) -0.003(3)
C37 0.068(5) 0.036(5) 0.063(5) -0.016(4) -0.038(4) 0.016(4)
C38 0.087(6) 0.069(6) 0.039(5) -0.029(5) -0.002(4) -0.008(5)
C39 0.051(4) 0.055(5) 0.055(5) -0.032(4) -0.021(3) 0.005(4)
C40 0.041(4) 0.060(5) 0.069(6) -0.033(5) 0.012(4) -0.014(4)
C41 0.047(4) 0.049(5) 0.060(5) -0.024(4) -0.002(3) -0.010(4)
C42 0.042(4) 0.040(4) 0.053(5) -0.017(4) 0.005(3) -0.007(3)
C43 0.026(3) 0.029(4) 0.034(4) -0.016(3) -0.006(3) 0.002(3)
C44 0.040(4) 0.045(5) 0.044(4) -0.030(4) -0.004(3) 0.002(3)
C45 0.047(4) 0.038(4) 0.043(4) -0.022(4) 0.009(3) -0.010(3)
C46 0.039(4) 0.027(4) 0.048(5) -0.014(4) -0.007(3) -0.004(3)
C47 0.054(4) 0.035(4) 0.048(5) -0.026(4) 0.000(3) 0.004(3)
C48 0.046(4) 0.031(4) 0.034(4) -0.007(3) 0.004(3) 0.006(3)
C49 0.043(4) 0.031(4) 0.071(6) -0.022(4) 0.007(4) -0.006(3)
C50 0.103(7) 0.032(5) 0.073(7) -0.023(5) 0.035(5) -0.012(4)
C51 0.120(9) 0.042(6) 0.113(9) -0.021(6) 0.068(7) -0.006(6)
C52 0.075(7) 0.037(7) 0.230(17) -0.061(9) 0.058(9) -0.024(5)
C53 0.112(9) 0.058(8) 0.211(17) -0.069(10) -0.007(10) -0.022(7)
C54 0.090(7) 0.045(6) 0.115(9) -0.039(6) -0.020(6) -0.014(5)
C55 0.035(3) 0.033(4) 0.027(4) -0.013(3) 0.004(3) -0.001(3)
C56 0.032(3) 0.031(4) 0.035(4) -0.013(3) 0.003(3) -0.003(3)
C57 0.037(4) 0.032(4) 0.038(4) -0.009(3) -0.005(3) -0.001(3)
C58 0.041(4) 0.040(4) 0.030(4) -0.017(3) 0.003(3) -0.012(3)
C59 0.046(4) 0.037(4) 0.036(4) -0.019(4) -0.002(3) 0.002(3)
C60 0.039(4) 0.037(4) 0.037(4) -0.016(3) -0.004(3) 0.001(3)
C61 0.049(4) 0.042(5) 0.043(5) -0.020(4) 0.001(3) -0.008(3)
C62 0.051(4) 0.069(6) 0.050(5) -0.029(5) -0.005(4) -0.014(4)
C63 0.080(6) 0.099(8) 0.052(6) -0.030(6) -0.011(5) -0.023(6)
C64 0.118(8) 0.082(7) 0.039(5) -0.037(5) 0.001(5) -0.021(6)
C65 0.109(7) 0.067(7) 0.048(6) -0.027(5) 0.008(5) 0.001(5)
C66 0.082(6) 0.050(5) 0.032(4) -0.014(4) -0.001(4) 0.001(4)
C67 0.043(5) 0.092(8) 0.105(8) -0.013(7) 0.004(5) -0.004(5)
C68 0.056(7) 0.113(11) 0.235(16) -0.007(11) -0.052(8) 0.006(7)
C69 0.063(7) 0.101(10) 0.165(12) -0.025(9) -0.033(7) 0.027(7)
C70 0.058(5) 0.079(7) 0.061(6) -0.015(5) -0.021(4) 0.014(5)
C71 0.029(4) 0.138(10) 0.181(11) -0.109(9) -0.029(5) 0.012(5)
C72 0.041(6) 0.171(14) 0.36(2) -0.177(16) -0.030(9) 0.024(7)
C73 0.063(7) 0.139(12) 0.236(15) -0.136(12) -0.039(8) 0.031(7)
C74 0.052(5) 0.096(8) 0.165(10) -0.090(8) -0.035(6) 0.028(5)

loop_
_atom_type_symbol
_atom_type_description
_atom_type_scat_dispersion_real
_atom_type_scat_dispersion_imag
_atom_type_scat_source
C C 0.0033 0.0016 'International Tables Vol C Tables 4.2.6.8 and 6.1.1.4'
H H 0 0 'International Tables Vol C Tables 4.2.6.8 and 6.1.1.4'
O O 0.0106 0.006 'International Tables Vol C Tables 4.2.6.8 and 6.1.1.4'
Li Li -0.0003 0.0001 'International Tables Vol C Tables 4.2.6.8 and 6.1.1.4'
N N 0.0061 0.0033 'International Tables Vol C Tables 4.2.6.8 and 6.1.1.4'
Si Si 0.0817 0.0704 'International Tables Vol C Tables 4.2.6.8 and 6.1.1.4'
Yb Yb -0.385 5.5486 'International Tables Vol C Tables 4.2.6.8 and 6.1.1.4'

loop_
_geom_angle_atom_site_label_1
_geom_angle_atom_site_label_2
_geom_angle_atom_site_label_3
_geom_angle
N3 Yb N1 125.52(17)
N3 Yb N2 114.77(16)
N1 Yb N2 79.33(16)
N3 Yb N4 80.09(17)
N1 Yb N4 137.11(17)
N2 Yb N4 124.36(17)
N3 Yb C3 141.06(18)
N1 Yb C3 79.56(18)
N2 Yb C3 33.66(17)
N4 Yb C3 101.43(18)
N3 Yb C1 154.62(18)
N1 Yb C1 33.72(17)
N2 Yb C1 80.38(17)
N4 Yb C1 108.97(17)
C3 Yb C1 62.05(19)
N3 Yb C36 79.90(17)
N1 Yb C36 110.78(17)
N2 Yb C36 153.76(19)
N4 Yb C36 33.17(17)
C3 Yb C36 122.10(19)
C1 Yb C36 94.88(18)
N3 Yb C34 33.37(17)
N1 Yb C34 103.30(18)
N2 Yb C34 141.39(18)
N4 Yb C34 80.00(18)
C3 Yb C34 174.2(2)
C1 Yb C34 122.97(19)
C36 Yb C34 61.87(19)
N3 Yb C2 172.96(18)
N1 Yb C2 60.39(18)
N2 Yb C2 60.97(17)
N4 Yb C2 97.69(17)
C3 Yb C2 32.61(18)
C1 Yb C2 32.38(18)
C36 Yb C2 101.94(18)
C34 Yb C2 153.1(2)
N3 Yb C35 60.81(17)
N1 Yb C35 99.81(17)
N2 Yb C35 173.95(18)
N4 Yb C35 60.15(17)
C3 Yb C35 152.3(2)
C1 Yb C35 102.28(18)
C36 Yb C35 32.05(18)
C34 Yb C35 32.81(18)
C2 Yb C35 123.88(18)
N3 Yb Li2 40.6(3)
N1 Yb Li2 155.4(3)
N2 Yb Li2 123.5(3)
N4 Yb Li2 40.4(3)
C3 Yb Li2 124.1(3)
C1 Yb Li2 147.2(3)
C36 Yb Li2 53.4(3)
C34 Yb Li2 53.8(3)
C2 Yb Li2 135.7(3)
C35 Yb Li2 56.5(3)
N3 Yb Li1 123.3(2)
N1 Yb Li1 39.4(2)
N2 Yb Li1 41.1(2)
N4 Yb Li1 154.8(3)
C3 Yb Li1 55.0(3)
C1 Yb Li1 54.6(2)
C36 Yb Li1 148.3(2)
C34 Yb Li1 124.4(3)
C2 Yb Li1 57.9(2)
C35 Yb Li1 136.6(3)
Li2 Yb Li1 158.0(3)
O1 Li1 N1 125.1(6)
O1 Li1 N2 119.5(6)
N1 Li1 N2 94.7(4)
O2 Li2 N4 123.5(6)
O2 Li2 N3 125.1(7)
N4 Li2 N3 96.1(5)
N1 Si1 C6 118.2(3)
N1 Si1 C5 111.1(3)
C6 Si1 C5 108.3(3)
N1 Si1 C4 104.1(3)
C6 Si1 C4 105.6(3)
C5 Si1 C4 108.9(3)
N1 Si1 Li1 43.1(3)
C6 Si1 Li1 150.8(3)
C5 Si1 Li1 100.4(3)
C4 Si1 Li1 68.4(3)
N2 Si2 C9 114.8(3)
N2 Si2 C8 113.8(3)
C9 Si2 C8 109.4(3)
N2 Si2 C7 105.3(3)
C9 Si2 C7 106.5(3)
C8 Si2 C7 106.3(3)
N2 Si2 Li1 42.3(3)
C9 Si2 Li1 145.3(3)
C8 Si2 Li1 104.8(3)
C7 Si2 Li1 68.4(3)
N3 Si3 C37 113.1(3)
N3 Si3 C38 116.7(3)
C37 Si3 C38 107.8(4)
N3 Si3 C39 104.8(3)
C37 Si3 C39 108.0(3)
C38 Si3 C39 105.8(3)
N3 Si3 Li2 42.6(3)
C37 Si3 Li2 101.3(3)
C38 Si3 Li2 150.3(3)
C39 Si3 Li2 70.1(3)
N4 Si4 C41 104.9(3)
N4 Si4 C42 116.9(3)
C41 Si4 C42 106.3(3)
N4 Si4 C40 111.9(3)
C41 Si4 C40 108.1(3)
C42 Si4 C40 108.3(3)
N4 Si4 Li2 40.5(3)
C41 Si4 Li2 72.5(3)
C42 Si4 Li2 150.4(3)
C40 Si4 Li2 99.8(3)
C67 O1 C70 108.9(5)
C67 O1 Li1 132.1(6)
C70 O1 Li1 118.7(5)
C71 O2 C74 108.5(6)
C71 O2 Li2 131.5(6)
C74 O2 Li2 119.8(6)
C1 N1 Si1 130.7(4)
C1 N1 Li1 100.6(5)
Si1 N1 Li1 100.2(4)
C1 N1 Yb 81.5(3)
Si1 N1 Yb 141.1(3)
Li1 N1 Yb 92.6(3)
C3 N2 Si2 127.6(4)
C3 N2 Li1 98.5(5)
Si2 N2 Li1 103.0(4)
C3 N2 Yb 81.1(3)
Si2 N2 Yb 144.6(3)
Li1 N2 Yb 90.7(3)
C34 N3 Si3 129.5(4)
C34 N3 Li2 97.0(5)
Si3 N3 Li2 101.9(4)
C34 N3 Yb 82.4(3)
Si3 N3 Yb 142.5(3)
Li2 N3 Yb 91.0(4)
C36 N4 Si4 128.1(4)
C36 N4 Li2 96.8(5)
Si4 N4 Li2 105.3(4)
C36 N4 Yb 81.8(3)
Si4 N4 Yb 142.3(3)
Li2 N4 Yb 90.8(4)
N1 C1 C2 120.3(5)
N1 C1 C10 121.1(5)
C2 C1 C10 118.6(5)
N1 C1 Yb 64.8(3)
C2 C1 Yb 75.3(3)
C10 C1 Yb 131.4(3)
N1 C1 Li1 47.4(4)
C2 C1 Li1 80.8(4)
C10 C1 Li1 149.4(4)
Yb C1 Li1 74.0(3)
C1 C2 C3 131.9(6)
C1 C2 Yb 72.3(3)
C3 C2 Yb 72.0(3)
N2 C3 C2 122.0(5)
N2 C3 C22 120.1(5)
C2 C3 C22 117.9(5)
N2 C3 Yb 65.3(3)
C2 C3 Yb 75.4(3)
C22 C3 Yb 133.7(4)
N2 C3 Li1 49.7(4)
C2 C3 Li1 80.1(4)
C22 C3 Li1 148.3(4)
Yb C3 Li1 73.8(3)
C15 C10 C11 115.9(5)
C15 C10 C1 121.1(5)
C11 C10 C1 123.0(5)
C12 C11 C10 121.3(5)
C11 C12 C13 122.6(6)
C12 C13 C14 116.0(6)
C12 C13 C16 123.5(6)
C14 C13 C16 120.5(6)
C15 C14 C13 122.1(6)
C14 C15 C10 122.2(6)
C17 C16 C21 118.0(6)
C17 C16 C13 120.9(6)
C21 C16 C13 121.1(5)
C16 C17 C18 119.8(6)
C19 C18 C17 120.7(7)
C20 C19 C18 119.0(7)
C19 C20 C21 121.3(7)
C20 C21 C16 121.3(6)
C23 C22 C27 115.8(6)
C23 C22 C3 122.2(6)
C27 C22 C3 121.8(6)
C24 C23 C22 122.0(6)
C23 C24 C25 122.1(6)
C24 C25 C26 116.1(6)
C24 C25 C28 121.6(6)
C26 C25 C28 122.3(6)
C27 C26 C25 120.5(6)
C26 C27 C22 123.4(6)
C33 C28 C29 117.9(6)
C33 C28 C25 120.5(6)
C29 C28 C25 121.6(6)
C30 C29 C28 120.8(7)
C31 C30 C29 120.5(7)
C32 C31 C30 119.2(7)
C31 C32 C33 120.6(7)
C32 C33 C28 121.0(7)
N3 C34 C35 120.7(6)
N3 C34 C43 122.4(5)
C35 C34 C43 116.9(6)
N3 C34 Yb 64.2(3)
C35 C34 Yb 74.8(3)
C43 C34 Yb 133.6(4)
N3 C34 Li2 50.3(4)
C35 C34 Li2 79.0(4)
C43 C34 Li2 149.4(5)
Yb C34 Li2 74.0(3)
C36 C35 C34 132.2(6)
C36 C35 Yb 72.7(3)
C34 C35 Yb 72.3(3)
N4 C36 C35 122.1(5)
N4 C36 C55 121.5(6)
C35 C36 C55 116.4(5)
N4 C36 Yb 65.0(3)
C35 C36 Yb 75.3(3)
C55 C36 Yb 135.1(4)
N4 C36 Li2 50.4(4)
C35 C36 Li2 80.1(5)
C55 C36 Li2 147.6(5)
Yb C36 Li2 74.2(3)
C48 C43 C44 116.7(6)
C48 C43 C34 121.4(5)
C44 C43 C34 121.9(6)
C45 C44 C43 121.1(6)
C46 C45 C44 121.8(6)
C45 C46 C47 117.0(6)
C45 C46 C49 121.8(6)
C47 C46 C49 121.2(6)
C48 C47 C46 121.9(6)
C47 C48 C43 121.4(6)
C50 C49 C54 117.3(8)
C50 C49 C46 121.9(8)
C54 C49 C46 120.7(8)
C49 C50 C51 120.7(10)
C50 C51 C52 119.6(11)
C53 C52 C51 119.5(11)
C54 C53 C52 119.6(13)
C53 C54 C49 123.3(11)
C56 C55 C60 115.8(6)
C56 C55 C36 122.4(5)
C60 C55 C36 121.8(6)
C55 C56 C57 122.7(6)
C56 C57 C58 120.7(6)
C59 C58 C57 117.1(6)
C59 C58 C61 121.2(6)
C57 C58 C61 121.7(6)
C60 C59 C58 121.2(6)
C59 C60 C55 122.4(6)
C62 C61 C66 118.3(7)
C62 C61 C58 121.4(6)
C66 C61 C58 120.2(6)
C61 C62 C63 121.2(7)
C62 C63 C64 119.7(8)
C65 C64 C63 119.8(8)
C64 C65 C66 120.2(8)
C61 C66 C65 120.7(7)
O1 C67 C68 105.2(8)
C67 C68 C69 104.3(8)
C70 C69 C68 100.8(9)
O1 C70 C69 106.2(7)
O2 C71 C72 106.2(8)
C73 C72 C71 109.6(9)
C72 C73 C74 105.6(9)
O2 C74 C73 106.9(8)
C77 O3 C76 95(2)
O3 C76 C75 95.5(17)
O3 C77 C78 113.8(18)

loop_
_geom_bond_atom_site_label_1
_geom_bond_atom_site_label_2
_geom_bond_distance
Yb N3 2.304(4)
Yb N1 2.308(5)
Yb N2 2.314(4)
Yb N4 2.323(5)
Yb C3 2.517(6)
Yb C1 2.523(5)
Yb C36 2.536(6)
Yb C34 2.537(6)
Yb C2 2.561(6)
Yb C35 2.570(5)
Yb Li2 3.083(9)
Yb Li1 3.102(9)
Li1 O1 1.949(10)
Li1 N1 1.970(11)
Li1 N2 2.039(12)
Li2 O2 1.914(11)
Li2 N4 1.997(12)
Li2 N3 2.007(12)
Si1 N1 1.725(5)
Si1 C6 1.851(7)
Si1 C5 1.880(6)
Si1 C4 1.890(7)
Si2 N2 1.721(5)
Si2 C9 1.869(6)
Si2 C8 1.870(7)
Si2 C7 1.881(7)
Si3 N3 1.721(5)
Si3 C37 1.872(6)
Si3 C38 1.882(7)
Si3 C39 1.887(7)
Si4 N4 1.727(5)
Si4 C41 1.872(7)
Si4 C42 1.874(7)
Si4 C40 1.875(6)
O1 C67 1.433(9)
O1 C70 1.446(9)
O2 C71 1.431(9)
O2 C74 1.432(9)
N1 C1 1.416(7)
N2 C3 1.412(7)
N3 C34 1.408(7)
N4 C36 1.402(7)
C1 C2 1.418(8)
C1 C10 1.467(8)
C2 C3 1.426(8)
C3 C22 1.475(8)
C10 C15 1.395(8)
C10 C11 1.410(8)
C11 C12 1.378(8)
C12 C13 1.383(8)
C13 C14 1.404(8)
C13 C16 1.496(8)
C14 C15 1.367(8)
C16 C17 1.385(8)
C16 C21 1.392(9)
C17 C18 1.394(9)
C18 C19 1.379(10)
C19 C20 1.355(10)
C20 C21 1.358(9)
C22 C23 1.387(8)
C22 C27 1.394(8)
C23 C24 1.383(9)
C24 C25 1.401(8)
C25 C26 1.412(8)
C25 C28 1.473(9)
C26 C27 1.377(8)
C28 C33 1.389(9)
C28 C29 1.395(9)
C29 C30 1.383(9)
C30 C31 1.380(10)
C31 C32 1.378(10)
C32 C33 1.379(9)
C34 C35 1.443(8)
C34 C43 1.473(8)
C35 C36 1.410(8)
C36 C55 1.479(8)
C43 C48 1.398(8)
C43 C44 1.399(8)
C44 C45 1.387(9)
C45 C46 1.381(9)
C46 C47 1.391(9)
C46 C49 1.472(9)
C47 C48 1.375(9)
C49 C50 1.377(11)
C49 C54 1.387(11)
C50 C51 1.401(12)
C51 C52 1.402(16)
C52 C53 1.366(17)
C53 C54 1.361(13)
C55 C56 1.377(8)
C55 C60 1.402(8)
C56 C57 1.388(8)
C57 C58 1.396(8)
C58 C59 1.390(9)
C58 C61 1.492(9)
C59 C60 1.373(8)
C61 C62 1.377(9)
C61 C66 1.387(9)
C62 C63 1.389(10)
C63 C64 1.391(11)
C64 C65 1.361(12)
C65 C66 1.399(10)
C67 C68 1.494(13)
C68 C69 1.496(15)
C69 C70 1.490(11)
C71 C72 1.435(13)
C72 C73 1.406(14)
C73 C74 1.464(11)
O3 C77 1.388(18)
O3 C76 1.388(18)
C75 C76 1.550(19)
C77 C78 1.550(19)
